data_7228444
loop_
_publ_author_name
'Kong, Feng'
'Li, Meng'
'Zhou, Xigeng'
'Zhang, Lixin'

_publ_section_title
;
 Synthesis, structure and reactivity of guanidinate rare earth metal
 bis(o-aminobenzyl) complexes
;
_journal_issue 47
_journal_name_full 'RSC Adv.'
_journal_page_first 29752
_journal_paper_doi 10.1039/C7RA04524G
_journal_volume 7
_journal_year 2017
_chemical_formula_sum 'C59 H72 La N5 O4'
_chemical_formula_weight 1054.13
_chemical_name_systematic
; 
 ? 
;
_space_group_IT_number 14
_symmetry_cell_setting monoclinic
_symmetry_space_group_name_Hall '-P 2yn'
_symmetry_space_group_name_H-M 'P 1 21/n 1'
_atom_sites_solution_hydrogens geom
_atom_sites_solution_primary direct
_atom_sites_solution_secondary difmap
_audit_creation_method SHELXL-97
_audit_update_record
;
2017-04-04 deposited with the CCDC.
2017-05-23 downloaded from the CCDC.
;
_cell_angle_alpha 90.00
_cell_angle_beta 107.6720(10)
_cell_angle_gamma 90.00
_cell_formula_units_Z 4
_cell_length_a 17.229(2)
_cell_length_b 16.7584(19)
_cell_length_c 20.095(2)
_cell_measurement_reflns_used 9836
_cell_measurement_temperature 273(2)
_cell_measurement_theta_max 25.94
_cell_measurement_theta_min 2.22
_cell_volume 5528.2(11)
_computing_cell_refinement 'Bruker SAINT'
_computing_data_collection 'Bruker APEX2'
_computing_data_reduction 'Bruker SAINT'
_computing_molecular_graphics 'Bruker SHELXTL'
_computing_publication_material 'Bruker SHELXTL'
_computing_structure_refinement 'SHELXL-97 (Sheldrick, 2008)'
_computing_structure_solution 'SHELXS-97 (Sheldrick, 2008)'
_diffrn_ambient_temperature 273(2)
_diffrn_measured_fraction_theta_full 0.998
_diffrn_measured_fraction_theta_max 0.998
_diffrn_measurement_device_type 'Bruker APEX-II CCD'
_diffrn_measurement_method '\f and \w scans'
_diffrn_radiation_monochromator graphite
_diffrn_radiation_source 'fine-focus sealed tube'
_diffrn_radiation_type MoK\a
_diffrn_radiation_wavelength 0.71073
_diffrn_reflns_av_R_equivalents 0.0259
_diffrn_reflns_av_sigmaI/netI 0.0327
_diffrn_reflns_limit_h_max 20
_diffrn_reflns_limit_h_min -20
_diffrn_reflns_limit_k_max 19
_diffrn_reflns_limit_k_min -19
_diffrn_reflns_limit_l_max 23
_diffrn_reflns_limit_l_min -14
_diffrn_reflns_number 26960
_diffrn_reflns_theta_full 25.05
_diffrn_reflns_theta_max 25.05
_diffrn_reflns_theta_min 1.37
_exptl_absorpt_coefficient_mu 0.821
_exptl_absorpt_correction_T_max 0.8148
_exptl_absorpt_correction_T_min 0.7347
_exptl_absorpt_correction_type multi-scan
_exptl_absorpt_process_details SADABS
_exptl_crystal_colour colourless
_exptl_crystal_density_diffrn 1.267
_exptl_crystal_density_method 'not measured'
_exptl_crystal_description block
_exptl_crystal_F_000 2200
_exptl_crystal_size_max 0.40
_exptl_crystal_size_mid 0.32
_exptl_crystal_size_min 0.26
_refine_diff_density_max 0.906
_refine_diff_density_min -0.462
_refine_diff_density_rms 0.073
_refine_ls_extinction_method none
_refine_ls_goodness_of_fit_ref 1.051
_refine_ls_hydrogen_treatment mixed
_refine_ls_matrix_type full
_refine_ls_number_parameters 622
_refine_ls_number_reflns 9767
_refine_ls_number_restraints 0
_refine_ls_restrained_S_all 1.051
_refine_ls_R_factor_all 0.0549
_refine_ls_R_factor_gt 0.0379
_refine_ls_shift/su_max 0.002
_refine_ls_shift/su_mean 0.000
_refine_ls_structure_factor_coef Fsqd
_refine_ls_weighting_details 'calc w=1/[\s^2^(Fo^2^)+(0.0800P)^2^+0.5232P] where P=(Fo^2^+2Fc^2^)/3'
_refine_ls_weighting_scheme calc
_refine_ls_wR_factor_gt 0.1046
_refine_ls_wR_factor_ref 0.1213
_reflns_number_gt 7612
_reflns_number_total 9767
_reflns_threshold_expression >2sigma(I)
_cod_data_source_file c7ra04524g2.cif
_cod_data_source_block a70107a
_cod_depositor_comments
;
The following automatic conversions were performed:

'_symmetry_cell_setting' value 'Monoclinic' changed to 'monoclinic'
according to
/home/data/users/saulius/crontab/automatic-downloads/rss-feeds/RSC/lib/dictionaries/cif_core.dic
dictionary named 'cif_core.dic' version 2.4.2 from 2011-04-26.

Automatic conversion script
Id: cif_fix_values 4973 2017-02-22 13:04:09Z antanas 
;
_cod_original_cell_volume 5528.3(11)
_cod_original_sg_symbol_H-M 'P2(1)/n  '
_cod_database_code 7228444

loop_
_symmetry_equiv_pos_as_xyz
'x, y, z'
'-x+1/2, y+1/2, -z+1/2'
'-x, -y, -z'
'x-1/2, -y-1/2, z-1/2'

loop_
_atom_site_label
_atom_site_type_symbol
_atom_site_fract_x
_atom_site_fract_y
_atom_site_fract_z
_atom_site_U_iso_or_equiv
_atom_site_adp_type
_atom_site_occupancy
_atom_site_symmetry_multiplicity
_atom_site_calc_flag
_atom_site_refinement_flags
La1 La 0.524896(12) 0.056835(11) 0.922866(9) 0.04360(9) Uani 1 1 d .
O1 O 0.4945(2) 0.18083(15) 0.97733(15) 0.0775(8) Uani 1 1 d .
O2 O 0.65039(17) 0.04137(17) 1.01730(15) 0.0668(7) Uani 1 1 d .
O3 O 0.51861(16) -0.08320(14) 0.95540(13) 0.0585(6) Uani 1 1 d .
O4 O 0.38265(16) 0.02915(18) 0.90229(14) 0.0684(7) Uani 1 1 d .
N1 N 0.55440(16) 0.14917(15) 0.83610(13) 0.0452(6) Uani 1 1 d .
N2 N 0.53285(17) 0.02213(16) 0.80414(13) 0.0453(6) Uani 1 1 d .
N3 N 0.57874(18) 0.11041(16) 0.72931(14) 0.0517(7) Uani 1 1 d .
N4 N 0.8977(3) 0.0553(4) 1.0846(3) 0.1160(19) Uani 1 1 d .
N5 N 0.3814(3) 0.3665(3) 1.0095(2) 0.1053(14) Uani 1 1 d .
C1 C 0.55623(19) 0.09391(19) 0.78792(16) 0.0419(7) Uani 1 1 d .
C2 C 0.5409(2) 0.23198(19) 0.82326(17) 0.0513(8) Uani 1 1 d .
C3 C 0.4682(3) 0.2600(2) 0.7760(2) 0.0639(10) Uani 1 1 d .
C4 C 0.4579(4) 0.3430(3) 0.7660(3) 0.0974(16) Uani 1 1 d .
H4 H 0.4107 0.3624 0.7338 0.117 Uiso 1 1 calc R
C5 C 0.5157(5) 0.3956(3) 0.8025(4) 0.113(2) Uani 1 1 d .
H5 H 0.5081 0.4502 0.7947 0.136 Uiso 1 1 calc R
C6 C 0.5839(4) 0.3683(3) 0.8499(3) 0.0972(16) Uani 1 1 d .
H6 H 0.6222 0.4047 0.8754 0.117 Uiso 1 1 calc R
C7 C 0.5987(3) 0.2870(2) 0.8615(2) 0.0673(10) Uani 1 1 d .
C8 C 0.3980(2) 0.2038(3) 0.7412(2) 0.0708(11) Uani 1 1 d .
H8 H 0.4215 0.1528 0.7332 0.085 Uiso 1 1 calc R
C9 C 0.3478(3) 0.1886(4) 0.7898(3) 0.0993(17) Uani 1 1 d .
H9A H 0.3184 0.2361 0.7937 0.149 Uiso 1 1 calc R
H9B H 0.3831 0.1740 0.8351 0.149 Uiso 1 1 calc R
H9C H 0.3101 0.1461 0.7716 0.149 Uiso 1 1 calc R
C10 C 0.3427(3) 0.2328(4) 0.6718(2) 0.1036(17) Uani 1 1 d .
H10A H 0.3063 0.1906 0.6496 0.155 Uiso 1 1 calc R
H10B H 0.3748 0.2485 0.6425 0.155 Uiso 1 1 calc R
H10C H 0.3116 0.2776 0.6793 0.155 Uiso 1 1 calc R
C11 C 0.6754(3) 0.2613(3) 0.9147(3) 0.0900(14) Uani 1 1 d .
H11 H 0.6784 0.2030 0.9120 0.108 Uiso 1 1 calc R
C12 C 0.7512(4) 0.2956(5) 0.8996(4) 0.154(3) Uani 1 1 d .
H12A H 0.7535 0.3522 0.9074 0.230 Uiso 1 1 calc R
H12B H 0.7481 0.2850 0.8520 0.230 Uiso 1 1 calc R
H12C H 0.7992 0.2711 0.9301 0.230 Uiso 1 1 calc R
C13 C 0.6743(4) 0.2821(5) 0.9878(3) 0.142(3) Uani 1 1 d .
H13A H 0.6739 0.3391 0.9927 0.213 Uiso 1 1 calc R
H13B H 0.7220 0.2606 1.0212 0.213 Uiso 1 1 calc R
H13C H 0.6265 0.2600 0.9956 0.213 Uiso 1 1 calc R
C14 C 0.5353(3) -0.05394(18) 0.77285(17) 0.0508(9) Uani 1 1 d .
C15 C 0.6061(2) -0.0957(2) 0.77922(18) 0.0544(9) Uani 1 1 d .
C16 C 0.6009(3) -0.1723(2) 0.7506(2) 0.0673(10) Uani 1 1 d .
H16 H 0.6484 -0.2005 0.7540 0.081 Uiso 1 1 calc R
C17 C 0.5273(3) -0.2063(2) 0.7178(2) 0.0763(12) Uani 1 1 d .
H17 H 0.5251 -0.2568 0.6982 0.092 Uiso 1 1 calc R
C18 C 0.4568(3) -0.1667(2) 0.7135(2) 0.0700(11) Uani 1 1 d .
H18 H 0.4070 -0.1912 0.6918 0.084 Uiso 1 1 calc R
C19 C 0.4581(2) -0.0906(2) 0.74093(18) 0.0552(9) Uani 1 1 d .
C20 C 0.6892(3) -0.0604(2) 0.8178(2) 0.0661(11) Uani 1 1 d .
H20 H 0.6839 -0.0022 0.8145 0.079 Uiso 1 1 calc R
C21 C 0.7136(3) -0.0823(4) 0.8952(3) 0.0989(16) Uani 1 1 d .
H21A H 0.7202 -0.1390 0.9002 0.148 Uiso 1 1 calc R
H21B H 0.6719 -0.0651 0.9146 0.148 Uiso 1 1 calc R
H21C H 0.7640 -0.0564 0.9193 0.148 Uiso 1 1 calc R
C22 C 0.7565(3) -0.0843(3) 0.7866(3) 0.0983(16) Uani 1 1 d .
H22A H 0.7745 -0.1375 0.8011 0.147 Uiso 1 1 calc R
H22B H 0.8015 -0.0480 0.8025 0.147 Uiso 1 1 calc R
H22C H 0.7358 -0.0823 0.7366 0.147 Uiso 1 1 calc R
C23 C 0.3781(3) -0.0485(2) 0.7337(2) 0.0706(11) Uani 1 1 d .
H23 H 0.3897 -0.0048 0.7678 0.085 Uiso 1 1 calc R
C24 C 0.3451(3) -0.0107(4) 0.6615(3) 0.1069(17) Uani 1 1 d .
H24A H 0.3311 -0.0519 0.6267 0.160 Uiso 1 1 calc R
H24B H 0.3859 0.0233 0.6530 0.160 Uiso 1 1 calc R
H24C H 0.2974 0.0202 0.6593 0.160 Uiso 1 1 calc R
C25 C 0.3145(3) -0.1010(4) 0.7498(3) 0.1110(19) Uani 1 1 d .
H25A H 0.3066 -0.1482 0.7214 0.167 Uiso 1 1 calc R
H25B H 0.2641 -0.0723 0.7400 0.167 Uiso 1 1 calc R
H25C H 0.3326 -0.1158 0.7982 0.167 Uiso 1 1 calc R
C26 C 0.6322(3) 0.1788(2) 0.7275(2) 0.0716(11) Uani 1 1 d .
H26A H 0.6377 0.2114 0.7686 0.086 Uiso 1 1 calc R
H26B H 0.6059 0.2111 0.6869 0.086 Uiso 1 1 calc R
C27 C 0.7146(2) 0.1570(2) 0.7252(2) 0.1013(19) Uani 1 1 d G
C28 C 0.7714(3) 0.1264(3) 0.7845(3) 0.162(4) Uani 1 1 d G
H28 H 0.7572 0.1191 0.8253 0.195 Uiso 1 1 calc R
C29 C 0.8492(3) 0.1069(3) 0.7830(4) 0.282(9) Uani 1 1 d G
H29 H 0.8872 0.0864 0.8227 0.339 Uiso 1 1 calc R
C30 C 0.8703(3) 0.1178(3) 0.7222(5) 0.292(11) Uani 1 1 d G
H30 H 0.9224 0.1048 0.7211 0.351 Uiso 1 1 calc R
C31 C 0.8136(4) 0.1484(3) 0.6628(4) 0.252(8) Uani 1 1 d G
H31 H 0.8277 0.1558 0.6221 0.303 Uiso 1 1 calc R
C32 C 0.7357(3) 0.1680(3) 0.6643(2) 0.177(4) Uani 1 1 d G
H32 H 0.6978 0.1884 0.6246 0.213 Uiso 1 1 calc R
C33 C 0.5700(3) 0.0527(2) 0.67338(19) 0.0621(10) Uani 1 1 d .
H33A H 0.5289 0.0140 0.6753 0.075 Uiso 1 1 calc R
H33B H 0.6211 0.0243 0.6815 0.075 Uiso 1 1 calc R
C34 C 0.5469(3) 0.0882(3) 0.6015(2) 0.0691(11) Uani 1 1 d .
C35 C 0.5842(4) 0.0632(3) 0.5538(3) 0.1018(19) Uani 1 1 d .
H35 H 0.6268 0.0268 0.5674 0.122 Uiso 1 1 calc R
C36 C 0.5595(7) 0.0911(7) 0.4858(5) 0.161(5) Uani 1 1 d .
H36 H 0.5852 0.0741 0.4537 0.193 Uiso 1 1 calc R
C37 C 0.4987(9) 0.1425(7) 0.4677(5) 0.194(7) Uani 1 1 d .
H37 H 0.4792 0.1589 0.4213 0.232 Uiso 1 1 calc R
C38 C 0.4646(6) 0.1712(6) 0.5130(5) 0.181(4) Uani 1 1 d .
H38 H 0.4247 0.2103 0.4992 0.217 Uiso 1 1 calc R
C39 C 0.4876(4) 0.1438(5) 0.5805(3) 0.122(2) Uani 1 1 d .
H39 H 0.4623 0.1636 0.6119 0.147 Uiso 1 1 calc R
C40 C 0.6690(2) 0.0054(3) 1.0748(2) 0.0608(9) Uani 1 1 d .
C41 C 0.7562(2) 0.0033(3) 1.1190(2) 0.0811(13) Uani 1 1 d .
H41A H 0.7587 -0.0123 1.1661 0.097 Uiso 1 1 calc R
H41B H 0.7790 0.0565 1.1213 0.097 Uiso 1 1 calc R
C42 C 0.8074(3) -0.0538(4) 1.0918(2) 0.0867(16) Uani 1 1 d .
C43 C 0.8782(3) -0.0275(5) 1.0781(3) 0.0990(17) Uani 1 1 d .
C44 C 0.9244(5) -0.0825(7) 1.0578(4) 0.149(3) Uani 1 1 d .
H44 H 0.9724 -0.0666 1.0497 0.179 Uiso 1 1 calc R
C45 C 0.9011(7) -0.1630(7) 1.0490(5) 0.177(5) Uani 1 1 d .
H45 H 0.9331 -0.1995 1.0342 0.212 Uiso 1 1 calc R
C46 C 0.8330(7) -0.1877(5) 1.0618(4) 0.167(4) Uani 1 1 d .
H46 H 0.8178 -0.2411 1.0565 0.201 Uiso 1 1 calc R
C47 C 0.7859(4) -0.1330(4) 1.0829(3) 0.1149(19) Uani 1 1 d .
H47 H 0.7383 -0.1500 1.0913 0.138 Uiso 1 1 calc R
C48 C 0.8541(5) 0.1009(5) 1.0236(4) 0.145(3) Uani 1 1 d .
H48A H 0.8661 0.0799 0.9833 0.218 Uiso 1 1 calc R
H48B H 0.8708 0.1557 1.0301 0.218 Uiso 1 1 calc R
H48C H 0.7966 0.0972 1.0168 0.218 Uiso 1 1 calc R
C49 C 0.9862(4) 0.0740(6) 1.1080(5) 0.184(4) Uani 1 1 d .
H49A H 1.0109 0.0512 1.1533 0.276 Uiso 1 1 calc R
H49B H 0.9937 0.1308 1.1104 0.276 Uiso 1 1 calc R
H49C H 1.0112 0.0520 1.0754 0.276 Uiso 1 1 calc R
C50 C 0.4773(2) 0.1571(2) 1.0294(2) 0.0578(9) Uani 1 1 d .
C51 C 0.4500(3) 0.2138(2) 1.0752(2) 0.0813(13) Uani 1 1 d .
H51A H 0.3918 0.2218 1.0550 0.098 Uiso 1 1 calc R
H51B H 0.4586 0.1885 1.1203 0.098 Uiso 1 1 calc R
C52 C 0.4886(3) 0.2919(3) 1.0871(2) 0.0797(14) Uani 1 1 d .
C53 C 0.4647(3) 0.3639(3) 1.0632(3) 0.0811(13) Uani 1 1 d .
C54 C 0.5018(5) 0.4333(3) 1.0815(3) 0.109(2) Uani 1 1 d .
H54 H 0.4782 0.4813 1.0623 0.131 Uiso 1 1 calc R
C55 C 0.5817(5) 0.4301(5) 1.1333(5) 0.144(3) Uani 1 1 d .
H55 H 0.6137 0.4756 1.1465 0.173 Uiso 1 1 calc R
C56 C 0.6067(5) 0.3596(6) 1.1605(5) 0.149(3) Uani 1 1 d .
H56 H 0.6554 0.3573 1.1968 0.179 Uiso 1 1 calc R
C57 C 0.5682(4) 0.2940(5) 1.1404(3) 0.120(2) Uani 1 1 d .
H57 H 0.5917 0.2463 1.1603 0.144 Uiso 1 1 calc R
C58 C 0.3416(5) 0.4422(4) 1.0087(4) 0.137(3) Uani 1 1 d .
H58A H 0.3647 0.4810 0.9851 0.206 Uiso 1 1 calc R
H58B H 0.3490 0.4593 1.0558 0.206 Uiso 1 1 calc R
H58C H 0.2844 0.4366 0.9847 0.206 Uiso 1 1 calc R
C59 C 0.3805(5) 0.3416(4) 0.9402(4) 0.158(3) Uani 1 1 d .
H59A H 0.3254 0.3412 0.9099 0.237 Uiso 1 1 calc R
H59B H 0.4031 0.2889 0.9425 0.237 Uiso 1 1 calc R
H59C H 0.4123 0.3780 0.9224 0.237 Uiso 1 1 calc R

loop_
_atom_site_aniso_label
_atom_site_aniso_U_11
_atom_site_aniso_U_22
_atom_site_aniso_U_33
_atom_site_aniso_U_23
_atom_site_aniso_U_13
_atom_site_aniso_U_12
La1 0.05812(15) 0.04023(14) 0.03859(13) 0.00253(7) 0.02385(10) 0.00445(8)
O1 0.139(3) 0.0437(14) 0.0745(18) 0.0077(12) 0.0689(19) 0.0132(15)
O2 0.0627(16) 0.0819(19) 0.0568(17) 0.0051(14) 0.0199(13) -0.0015(13)
O3 0.0829(17) 0.0399(13) 0.0594(15) 0.0018(11) 0.0316(13) 0.0062(12)
O4 0.0598(16) 0.0888(19) 0.0597(16) 0.0095(14) 0.0228(13) 0.0051(14)
N1 0.0591(16) 0.0392(15) 0.0397(14) 0.0015(11) 0.0185(12) 0.0029(12)
N2 0.0627(17) 0.0387(14) 0.0397(14) -0.0027(11) 0.0233(13) -0.0012(13)
N3 0.0765(19) 0.0427(16) 0.0454(16) -0.0017(12) 0.0326(14) -0.0049(13)
N4 0.070(3) 0.181(6) 0.105(4) -0.021(4) 0.039(3) -0.010(3)
N5 0.114(3) 0.117(4) 0.081(3) -0.002(3) 0.023(3) 0.018(3)
C1 0.0487(17) 0.0420(18) 0.0367(16) 0.0025(14) 0.0155(14) 0.0033(14)
C2 0.077(2) 0.0403(18) 0.0444(18) 0.0001(14) 0.0301(18) 0.0023(16)
C3 0.091(3) 0.051(2) 0.056(2) 0.0089(17) 0.032(2) 0.019(2)
C4 0.141(5) 0.063(3) 0.093(4) 0.023(3) 0.043(3) 0.038(3)
C5 0.180(6) 0.043(3) 0.123(5) 0.005(3) 0.057(5) 0.018(3)
C6 0.158(5) 0.049(3) 0.090(4) -0.018(2) 0.048(4) -0.018(3)
C7 0.098(3) 0.053(2) 0.057(2) -0.0090(18) 0.033(2) -0.011(2)
C8 0.070(2) 0.074(3) 0.065(3) 0.015(2) 0.017(2) 0.020(2)
C9 0.086(3) 0.133(5) 0.077(3) 0.031(3) 0.022(3) 0.009(3)
C10 0.103(4) 0.133(5) 0.069(3) 0.023(3) 0.017(3) 0.032(3)
C11 0.103(4) 0.080(3) 0.081(3) -0.012(3) 0.019(3) -0.027(3)
C12 0.120(5) 0.164(7) 0.165(7) 0.006(5) 0.026(5) -0.056(5)
C13 0.171(6) 0.164(7) 0.071(4) -0.020(4) 0.005(4) -0.037(5)
C14 0.091(3) 0.0364(18) 0.0261(16) 0.0019(12) 0.0195(17) 0.0031(17)
C15 0.076(2) 0.053(2) 0.0451(19) -0.0028(16) 0.0345(18) -0.0007(18)
C16 0.096(3) 0.052(2) 0.058(2) -0.0040(18) 0.030(2) 0.013(2)
C17 0.116(4) 0.048(2) 0.063(3) -0.0139(19) 0.024(3) 0.001(2)
C18 0.089(3) 0.057(2) 0.060(2) -0.0117(19) 0.016(2) -0.009(2)
C19 0.070(2) 0.053(2) 0.0436(19) -0.0074(16) 0.0181(17) -0.0063(18)
C20 0.067(2) 0.054(2) 0.085(3) 0.0005(19) 0.034(2) 0.0066(18)
C21 0.074(3) 0.135(5) 0.081(4) -0.005(3) 0.014(3) -0.007(3)
C22 0.087(3) 0.095(3) 0.133(5) -0.002(3) 0.065(3) 0.006(3)
C23 0.066(3) 0.072(3) 0.069(3) -0.018(2) 0.014(2) -0.007(2)
C24 0.089(3) 0.133(5) 0.091(4) 0.012(3) 0.015(3) 0.022(3)
C25 0.093(4) 0.102(4) 0.156(6) -0.020(4) 0.066(4) -0.019(3)
C26 0.105(3) 0.052(2) 0.077(3) -0.0036(19) 0.055(2) -0.014(2)
C27 0.118(4) 0.059(3) 0.166(5) -0.034(3) 0.102(4) -0.034(3)
C28 0.096(4) 0.074(4) 0.319(12) 0.038(5) 0.068(6) 0.002(3)
C29 0.101(6) 0.081(5) 0.68(3) 0.013(9) 0.135(11) -0.008(4)
C30 0.138(8) 0.146(9) 0.66(3) -0.170(14) 0.217(14) -0.057(6)
C31 0.259(12) 0.200(10) 0.428(18) -0.212(11) 0.298(14) -0.166(9)
C32 0.226(8) 0.165(6) 0.222(8) -0.133(6) 0.190(7) -0.140(6)
C33 0.089(3) 0.060(2) 0.046(2) -0.0011(16) 0.035(2) 0.0022(19)
C34 0.095(3) 0.073(3) 0.045(2) -0.0017(19) 0.029(2) -0.017(2)
C35 0.147(5) 0.111(4) 0.070(3) -0.033(3) 0.068(3) -0.049(3)
C36 0.249(12) 0.182(10) 0.080(6) -0.045(5) 0.091(7) -0.117(8)
C37 0.308(17) 0.203(12) 0.055(4) 0.000(6) 0.032(8) -0.136(11)
C38 0.217(10) 0.172(8) 0.110(6) 0.048(6) -0.017(6) 0.018(7)
C39 0.130(5) 0.148(6) 0.086(4) 0.039(4) 0.027(4) 0.026(4)
C40 0.056(2) 0.078(3) 0.053(2) -0.003(2) 0.0217(18) 0.0060(19)
C41 0.056(2) 0.128(4) 0.061(3) -0.002(3) 0.021(2) 0.011(2)
C42 0.070(3) 0.130(5) 0.059(3) 0.014(3) 0.018(2) 0.028(3)
C43 0.071(3) 0.158(6) 0.075(3) 0.010(4) 0.033(3) 0.034(4)
C44 0.104(5) 0.225(10) 0.126(6) -0.001(6) 0.046(4) 0.066(6)
C45 0.196(10) 0.197(11) 0.151(7) 0.026(7) 0.071(7) 0.125(9)
C46 0.223(10) 0.143(7) 0.146(7) 0.048(5) 0.072(7) 0.096(8)
C47 0.139(5) 0.110(5) 0.098(4) 0.030(4) 0.039(4) 0.034(4)
C48 0.142(6) 0.147(7) 0.138(6) 0.012(5) 0.027(5) -0.020(5)
C49 0.081(4) 0.324(13) 0.163(7) -0.072(8) 0.061(4) -0.048(6)
C50 0.080(2) 0.0377(19) 0.062(2) 0.0007(16) 0.032(2) 0.0057(17)
C51 0.143(4) 0.052(2) 0.076(3) -0.0075(19) 0.074(3) -0.008(3)
C52 0.135(4) 0.054(3) 0.074(3) -0.002(2) 0.066(3) 0.008(2)
C53 0.110(4) 0.055(3) 0.098(3) 0.000(2) 0.061(3) 0.005(2)
C54 0.153(6) 0.061(3) 0.121(5) 0.002(3) 0.053(5) -0.003(3)
C55 0.136(7) 0.115(6) 0.172(8) -0.037(5) 0.032(6) -0.020(5)
C56 0.147(7) 0.114(6) 0.162(7) -0.037(6) 0.012(5) -0.001(5)
C57 0.119(5) 0.142(6) 0.087(4) 0.008(4) 0.013(4) 0.029(4)
C58 0.178(7) 0.101(5) 0.137(6) 0.013(4) 0.054(6) 0.053(4)
C59 0.222(8) 0.110(5) 0.108(5) -0.015(4) -0.001(5) 0.048(5)

loop_
_atom_type_symbol
_atom_type_description
_atom_type_scat_dispersion_real
_atom_type_scat_dispersion_imag
_atom_type_scat_source
C C 0.0033 0.0016 'International Tables Vol C Tables 4.2.6.8 and 6.1.1.4'
H H 0.0000 0.0000 'International Tables Vol C Tables 4.2.6.8 and 6.1.1.4'
N N 0.0061 0.0033 'International Tables Vol C Tables 4.2.6.8 and 6.1.1.4'
O O 0.0106 0.0060 'International Tables Vol C Tables 4.2.6.8 and 6.1.1.4'
La La -0.2871 2.4523 'International Tables Vol C Tables 4.2.6.8 and 6.1.1.4'

loop_
_geom_angle_atom_site_label_1
_geom_angle_atom_site_label_2
_geom_angle_atom_site_label_3
_geom_angle
_geom_angle_site_symmetry_1
_geom_angle_site_symmetry_3
O4 La1 O2 137.40(9) . .
O4 La1 O3 74.65(9) . .
O2 La1 O3 77.83(9) . .
O4 La1 O1 84.07(10) . .
O2 La1 O1 90.10(10) . .
O3 La1 O1 130.83(8) . .
O4 La1 N1 114.38(9) . .
O2 La1 N1 106.94(9) . .
O3 La1 N1 144.68(8) . .
O1 La1 N1 84.48(8) . .
O4 La1 N2 98.01(9) . .
O2 La1 N2 115.40(9) . .
O3 La1 N2 92.96(9) . .
O1 La1 N2 134.19(9) . .
N1 La1 N2 52.83(8) . .
O4 La1 O3 69.62(9) . 3_657
O2 La1 O3 75.18(9) . 3_657
O3 La1 O3 82.69(8) . 3_657
O1 La1 O3 48.22(8) . 3_657
N1 La1 O3 132.62(8) . 3_657
N2 La1 O3 167.56(8) . 3_657
O4 La1 C1 109.87(9) . .
O2 La1 C1 111.70(9) . .
O3 La1 C1 118.48(9) . .
O1 La1 C1 110.33(9) . .
N1 La1 C1 26.56(9) . .
N2 La1 C1 26.41(9) . .
O3 La1 C1 158.39(9) 3_657 .
O4 La1 C50 75.38(10) . .
O2 La1 C50 82.76(10) . .
O3 La1 C50 107.45(9) . .
O1 La1 C50 23.39(8) . .
N1 La1 C50 107.86(9) . .
N2 La1 C50 155.55(9) . .
O3 La1 C50 24.84(8) 3_657 .
C1 La1 C50 133.63(9) . .
O4 La1 La1 65.71(6) . 3_657
O2 La1 La1 71.81(7) . 3_657
O3 La1 La1 44.75(6) . 3_657
O1 La1 La1 86.12(6) . 3_657
N1 La1 La1 170.52(6) . 3_657
N2 La1 La1 136.48(6) . 3_657
O3 La1 La1 37.94(5) 3_657 3_657
C1 La1 La1 162.84(6) . 3_657
C50 La1 La1 62.73(7) . 3_657
C50 O1 La1 104.0(2) . .
C40 O2 La1 133.7(3) . .
C50 O3 La1 173.6(2) 3_657 .
C50 O3 La1 87.4(2) 3_657 3_657
La1 O3 La1 97.31(8) . 3_657
C40 O4 La1 145.3(2) 3_657 .
C1 N1 C2 125.5(3) . .
C1 N1 La1 97.47(19) . .
C2 N1 La1 132.6(2) . .
C1 N2 C14 130.0(3) . .
C1 N2 La1 97.52(19) . .
C14 N2 La1 130.2(2) . .
C1 N3 C33 122.5(3) . .
C1 N3 C26 121.1(3) . .
C33 N3 C26 114.6(3) . .
C43 N4 C48 112.9(5) . .
C43 N4 C49 115.1(6) . .
C48 N4 C49 112.1(7) . .
C58 N5 C59 112.2(5) . .
C58 N5 C53 112.2(5) . .
C59 N5 C53 114.2(5) . .
N2 C1 N1 111.6(3) . .
N2 C1 N3 124.9(3) . .
N1 C1 N3 123.5(3) . .
N2 C1 La1 56.07(15) . .
N1 C1 La1 55.97(16) . .
N3 C1 La1 174.3(2) . .
C7 C2 C3 119.4(3) . .
C7 C2 N1 119.6(3) . .
C3 C2 N1 120.9(3) . .
C2 C3 C4 118.4(4) . .
C2 C3 C8 121.7(3) . .
C4 C3 C8 119.7(4) . .
C5 C4 C3 121.4(5) . .
C6 C5 C4 119.8(5) . .
C5 C6 C7 121.8(5) . .
C6 C7 C2 119.2(4) . .
C6 C7 C11 118.7(4) . .
C2 C7 C11 122.1(4) . .
C9 C8 C10 109.0(4) . .
C9 C8 C3 109.7(4) . .
C10 C8 C3 114.6(4) . .
C7 C11 C13 111.1(5) . .
C7 C11 C12 111.9(5) . .
C13 C11 C12 111.4(5) . .
C15 C14 N2 123.8(3) . .
C15 C14 C19 120.0(3) . .
N2 C14 C19 115.7(3) . .
C14 C15 C16 118.9(4) . .
C14 C15 C20 121.1(3) . .
C16 C15 C20 120.0(4) . .
C17 C16 C15 121.1(4) . .
C18 C17 C16 120.5(4) . .
C17 C18 C19 121.0(4) . .
C18 C19 C14 118.3(4) . .
C18 C19 C23 119.1(4) . .
C14 C19 C23 122.6(3) . .
C15 C20 C21 110.5(4) . .
C15 C20 C22 113.6(4) . .
C21 C20 C22 110.2(4) . .
C25 C23 C19 113.8(4) . .
C25 C23 C24 111.1(4) . .
C19 C23 C24 110.4(4) . .
N3 C26 C27 114.9(3) . .
C28 C27 C32 120.0 . .
C28 C27 C26 119.7(3) . .
C32 C27 C26 120.3(3) . .
C27 C28 C29 120.0 . .
C30 C29 C28 120.0 . .
C29 C30 C31 120.0 . .
C32 C31 C30 120.0 . .
C31 C32 C27 120.0 . .
N3 C33 C34 114.5(3) . .
C39 C34 C35 117.5(5) . .
C39 C34 C33 121.9(4) . .
C35 C34 C33 120.5(5) . .
C34 C35 C36 121.3(8) . .
C37 C36 C35 118.2(10) . .
C38 C37 C36 122.1(10) . .
C37 C38 C39 120.5(10) . .
C34 C39 C38 120.2(7) . .
O2 C40 O4 123.0(3) . 3_657
O2 C40 C41 119.2(4) . .
O4 C40 C41 117.7(4) 3_657 .
C40 C41 C42 113.1(4) . .
C47 C42 C43 119.7(6) . .
C47 C42 C41 119.5(5) . .
C43 C42 C41 120.8(6) . .
C44 C43 C42 118.0(8) . .
C44 C43 N4 123.1(7) . .
C42 C43 N4 118.9(5) . .
C43 C44 C45 121.3(9) . .
C46 C45 C44 120.3(9) . .
C45 C46 C47 119.2(10) . .
C46 C47 C42 121.5(8) . .
O1 C50 O3 120.4(3) . 3_657
O1 C50 C51 121.1(3) . .
O3 C50 C51 118.5(3) 3_657 .
O1 C50 La1 52.66(18) . .
O3 C50 La1 67.77(19) 3_657 .
C51 C50 La1 173.1(3) . .
C52 C51 C50 117.4(4) . .
C53 C52 C51 133.4(5) . .
C53 C52 C57 111.4(5) . .
C51 C52 C57 115.0(5) . .
C52 C53 C54 129.2(6) . .
C52 C53 N5 114.2(5) . .
C54 C53 N5 116.6(5) . .
C53 C54 C55 116.0(6) . .
C56 C55 C54 116.7(7) . .
C57 C56 C55 124.3(8) . .
C56 C57 C52 122.2(7) . .

loop_
_geom_bond_atom_site_label_1
_geom_bond_atom_site_label_2
_geom_bond_distance
_geom_bond_site_symmetry_2
La1 O4 2.404(3) .
La1 O2 2.419(3) .
La1 O3 2.447(2) .
La1 O1 2.478(2) .
La1 N1 2.496(3) .
La1 N2 2.500(2) .
La1 O3 2.803(3) 3_657
La1 C1 2.987(3) .
La1 C50 3.024(4) .
La1 La1 3.9484(5) 3_657
O1 C50 1.237(4) .
O2 C40 1.256(5) .
O3 C50 1.272(4) 3_657
O3 La1 2.803(3) 3_657
O4 C40 1.260(5) 3_657
N1 C1 1.347(4) .
N1 C2 1.418(4) .
N2 C1 1.340(4) .
N2 C14 1.428(4) .
N3 C1 1.375(4) .
N3 C33 1.455(4) .
N3 C26 1.477(4) .
N4 C43 1.424(8) .
N4 C48 1.446(8) .
N4 C49 1.487(8) .
N5 C58 1.441(7) .
N5 C59 1.448(8) .
N5 C53 1.511(7) .
C2 C7 1.403(5) .
C2 C3 1.403(5) .
C3 C4 1.409(6) .
C3 C8 1.524(6) .
C4 C5 1.366(8) .
C5 C6 1.348(8) .
C6 C7 1.392(6) .
C7 C11 1.489(6) .
C8 C9 1.510(6) .
C8 C10 1.511(6) .
C11 C13 1.515(7) .
C11 C12 1.539(7) .
C14 C15 1.379(5) .
C14 C19 1.429(5) .
C15 C16 1.397(5) .
C15 C20 1.525(6) .
C16 C17 1.364(6) .
C17 C18 1.363(6) .
C18 C19 1.387(5) .
C19 C23 1.516(6) .
C20 C21 1.527(7) .
C20 C22 1.530(6) .
C23 C25 1.514(6) .
C23 C24 1.527(7) .
C26 C27 1.481(5) .
C27 C28 1.3900 .
C27 C32 1.3900 .
C28 C29 1.3900 .
C29 C30 1.3900 .
C30 C31 1.3900 .
C31 C32 1.3900 .
C33 C34 1.500(5) .
C34 C39 1.352(8) .
C34 C35 1.371(6) .
C35 C36 1.383(11) .
C36 C37 1.320(15) .
C37 C38 1.315(15) .
C38 C39 1.371(9) .
C40 O4 1.260(5) 3_657
C40 C41 1.495(5) .
C41 C42 1.513(6) .
C42 C47 1.376(8) .
C42 C43 1.400(8) .
C43 C44 1.359(9) .
C44 C45 1.403(13) .
C45 C46 1.341(13) .
C46 C47 1.373(10) .
C50 O3 1.272(4) 3_657
C50 C51 1.495(5) .
C51 C52 1.453(6) .
C52 C53 1.319(6) .
C52 C57 1.461(7) .
C53 C54 1.325(7) .
C54 C55 1.453(10) .
C55 C56 1.318(10) .
C56 C57 1.285(9) .
